data_4074952
loop_
_publ_author_name
'Hermatschweiler, Ren\'e'
'Fern\'andez, Ignacio'
'Pregosin, Paul S.'
'Breher, Frank'

_publ_section_title
;
 Catalytic Allylic Alkylation and Allylic Phenolation Reactions with
 Ruthenium Complexes. Solid-State Structures of a Model Catalytic DMF
 Intermediate, [Ru(Cp*)(Cl)(\h3-C3H5)(DMF)](PF6), and a New Tetranuclear
 Salt, [Ru(Cp){Ru(Cp)(\h6-p-CH3C6H4CN)}3](PF6)4
;
_journal_coden_ASTM ORGND7
_journal_issue 6
_journal_name_full Organometallics
_journal_page_first 1440
_journal_page_last 1447
_journal_paper_doi 10.1021/om051050l
_journal_volume 25
_journal_year 2006
_chemical_formula_moiety 'C16 H27 Cl N O Ru, F6 P'
_chemical_formula_sum 'C16 H27 Cl F6 N O P Ru'
_chemical_formula_weight 530.88
_space_group_IT_number 19
_symmetry_cell_setting orthorhombic
_symmetry_space_group_name_Hall 'P 2ac 2ab'
_symmetry_space_group_name_H-M 'P 21 21 21'
_atom_sites_solution_hydrogens geom
_atom_sites_solution_primary direct
_atom_sites_solution_secondary difmap
_cell_angle_alpha 90.00
_cell_angle_beta 90.00
_cell_angle_gamma 90.00
_cell_formula_units_Z 4
_cell_length_a 8.5587(9)
_cell_length_b 14.4403(15)
_cell_length_c 16.9278(18)
_cell_measurement_temperature 200(2)
_cell_volume 2092.1(4)
_computing_cell_refinement 'Bruker SMART'
_computing_data_collection 'Bruker SMART'
_computing_data_reduction 'Bruker SAINT'
_computing_molecular_graphics 'Ortep32 for Windows'
_computing_publication_material 'Bruker SHELXTL'
_computing_structure_refinement 'Bruker SHELXTL'
_computing_structure_solution 'Bruker SHELXTL'
_diffrn_ambient_temperature 200(2)
_diffrn_measured_fraction_theta_full 1.000
_diffrn_measured_fraction_theta_max 1.000
_diffrn_measurement_device_type 'Bruker Apex with CCD'
_diffrn_measurement_method 'phi and omega scans'
_diffrn_radiation_monochromator graphite
_diffrn_radiation_source 'fine-focus sealed tube'
_diffrn_radiation_type MoK\a
_diffrn_radiation_wavelength 0.71073
_diffrn_reflns_av_R_equivalents 0.0805
_diffrn_reflns_av_sigmaI/netI 0.0711
_diffrn_reflns_limit_h_max 10
_diffrn_reflns_limit_h_min -10
_diffrn_reflns_limit_k_max 18
_diffrn_reflns_limit_k_min -18
_diffrn_reflns_limit_l_max 21
_diffrn_reflns_limit_l_min -21
_diffrn_reflns_number 18630
_diffrn_reflns_theta_full 26.37
_diffrn_reflns_theta_max 26.37
_diffrn_reflns_theta_min 1.85
_exptl_absorpt_coefficient_mu 1.011
_exptl_absorpt_correction_T_max 0.9703
_exptl_absorpt_correction_T_min 0.5136
_exptl_absorpt_correction_type empirical
_exptl_absorpt_process_details 'Blessing, 1995'
_exptl_crystal_colour yellow
_exptl_crystal_density_diffrn 1.685
_exptl_crystal_density_method 'not measured'
_exptl_crystal_description needle
_exptl_crystal_F_000 1072
_exptl_crystal_size_max 0.76
_exptl_crystal_size_mid 0.06
_exptl_crystal_size_min 0.03
_refine_diff_density_max 1.338
_refine_diff_density_min -1.143
_refine_diff_density_rms 0.134
_refine_ls_abs_structure_details 'Flack H D (1983), Acta Cryst. A39, 876-881'
_refine_ls_abs_structure_Flack 0.50(8)
_refine_ls_extinction_method none
_refine_ls_goodness_of_fit_ref 1.192
_refine_ls_hydrogen_treatment undef
_refine_ls_matrix_type full
_refine_ls_number_parameters 250
_refine_ls_number_reflns 4263
_refine_ls_number_restraints 0
_refine_ls_restrained_S_all 1.192
_refine_ls_R_factor_all 0.0888
_refine_ls_R_factor_gt 0.0740
_refine_ls_shift/su_max 0.001
_refine_ls_shift/su_mean 0.000
_refine_ls_structure_factor_coef Fsqd
_refine_ls_weighting_details 'calc w=1/[\s^2^(Fo^2^)+(0.0538P)^2^+2.8402P] where P=(Fo^2^+2Fc^2^)/3'
_refine_ls_weighting_scheme calc
_refine_ls_wR_factor_gt 0.1362
_refine_ls_wR_factor_ref 0.1415
_reflns_number_gt 3636
_reflns_number_total 4263
_reflns_threshold_expression >2sigma(I)
_cod_data_source_file om051050lsi20051208_101828.cif
_cod_data_source_block '[Ru(Cp#Cl(C3H3)(DMF)](PF6)_12'
_cod_original_sg_symbol_Hall P2ac2ab
_cod_original_sg_symbol_H-M P212121
_cod_database_code 4074952

loop_
_symmetry_equiv_pos_as_xyz
'x, y, z'
'-x+1/2, -y, z+1/2'
'-x, y+1/2, -z+1/2'
'x+1/2, -y+1/2, -z'

loop_
_atom_site_label
_atom_site_type_symbol
_atom_site_fract_x
_atom_site_fract_y
_atom_site_fract_z
_atom_site_U_iso_or_equiv
_atom_site_adp_type
_atom_site_occupancy
_atom_site_symmetry_multiplicity
_atom_site_calc_flag
_atom_site_refinement_flags
Ru1 Ru 0.20502(8) 0.52023(4) 0.54704(4) 0.02952(18) Uani 1 1 d .
C10 C 0.4381(10) 0.4488(6) 0.5306(6) 0.039(2) Uani 1 1 d .
C30 C 0.2620(9) 0.4750(7) 0.4280(5) 0.038(2) Uani 1 1 d .
C20 C 0.3180(12) 0.4073(5) 0.4831(5) 0.040(2) Uani 1 1 d .
C50 C 0.4554(11) 0.5405(5) 0.5032(5) 0.035(2) Uani 1 1 d .
C40 C 0.3537(10) 0.5585(6) 0.4420(5) 0.038(2) Uani 1 1 d .
P1 P 0.6914(4) 0.38065(18) 0.31864(15) 0.0512(7) Uani 1 1 d .
F4 F 0.8375(8) 0.3204(5) 0.3445(5) 0.090(3) Uani 1 1 d .
F5 F 0.8009(10) 0.4452(5) 0.2691(4) 0.086(2) Uani 1 1 d .
C500 C 0.5761(11) 0.6037(6) 0.5365(6) 0.051(3) Uani 1 1 d .
H50A H 0.6765 0.5920 0.5105 0.076 Uiso 1 1 calc R
H50B H 0.5864 0.5925 0.5934 0.076 Uiso 1 1 calc R
H50C H 0.5448 0.6681 0.5276 0.076 Uiso 1 1 calc R
F1 F 0.7140(11) 0.4438(6) 0.3931(4) 0.105(3) Uani 1 1 d .
F3 F 0.5819(9) 0.3150(6) 0.3695(5) 0.096(3) Uani 1 1 d .
F2 F 0.5436(9) 0.4394(6) 0.2948(4) 0.088(2) Uani 1 1 d .
C200 C 0.2739(15) 0.3046(5) 0.4799(7) 0.065(3) Uani 1 1 d .
H20A H 0.3462 0.2719 0.4447 0.097 Uiso 1 1 calc R
H20B H 0.1670 0.2982 0.4599 0.097 Uiso 1 1 calc R
H20C H 0.2804 0.2779 0.5330 0.097 Uiso 1 1 calc R
F6 F 0.6687(9) 0.3178(7) 0.2446(5) 0.114(3) Uani 1 1 d .
C400 C 0.3409(12) 0.6457(7) 0.3932(6) 0.054(3) Uani 1 1 d .
H40A H 0.3678 0.6319 0.3382 0.080 Uiso 1 1 calc R
H40B H 0.4129 0.6925 0.4140 0.080 Uiso 1 1 calc R
H40C H 0.2337 0.6693 0.3958 0.080 Uiso 1 1 calc R
C2 C 0.0263(17) 0.4674(8) 0.6211(7) 0.071(4) Uani 1 1 d .
H2A H -0.0456 0.5095 0.6507 0.085 Uiso 1 1 calc R
C300 C 0.1526(13) 0.4635(8) 0.3603(6) 0.062(3) Uani 1 1 d .
H30A H 0.2104 0.4414 0.3141 0.094 Uiso 1 1 calc R
H30B H 0.1037 0.5232 0.3481 0.094 Uiso 1 1 calc R
H30C H 0.0716 0.4184 0.3743 0.094 Uiso 1 1 calc R
C1 C -0.0061(12) 0.4395(6) 0.5461(7) 0.053(3) Uani 1 1 d .
H1A H -0.0983 0.4680 0.5205 0.064 Uiso 1 1 calc R
H1B H 0.0053 0.3725 0.5349 0.064 Uiso 1 1 calc R
C3 C 0.1782(18) 0.4360(7) 0.6557(7) 0.080(5) Uani 1 1 d .
H3A H 0.2031 0.3693 0.6517 0.097 Uiso 1 1 calc R
H3B H 0.2109 0.4649 0.7061 0.097 Uiso 1 1 calc R
Cl1 Cl 0.0276(3) 0.63952(18) 0.50572(18) 0.0573(7) Uani 1 1 d .
O2 O 0.2758(9) 0.6209(4) 0.6316(4) 0.0551(18) Uani 1 1 d .
C100 C 0.5353(15) 0.4000(7) 0.5914(7) 0.066(3) Uani 1 1 d .
H10A H 0.6364 0.3831 0.5683 0.098 Uiso 1 1 calc R
H10B H 0.4810 0.3439 0.6090 0.098 Uiso 1 1 calc R
H10C H 0.5521 0.4412 0.6367 0.098 Uiso 1 1 calc R
N1 N 0.2627(8) 0.7493(5) 0.7043(4) 0.0412(19) Uani 1 1 d .
C4 C 0.2076(14) 0.6776(6) 0.6672(6) 0.049(2) Uani 1 1 d .
H4 H 0.0974 0.6702 0.6692 0.059 Uiso 1 1 calc R
C5 C 0.1733(16) 0.8122(9) 0.7516(9) 0.092(5) Uani 1 1 d .
H5A H 0.0663 0.8156 0.7311 0.138 Uiso 1 1 calc R
H5B H 0.2211 0.8738 0.7495 0.138 Uiso 1 1 calc R
H5C H 0.1713 0.7903 0.8063 0.138 Uiso 1 1 calc R
C6 C 0.4334(16) 0.7598(11) 0.7066(8) 0.102(6) Uani 1 1 d .
H6A H 0.4829 0.6994 0.6980 0.153 Uiso 1 1 calc R
H6B H 0.4648 0.7841 0.7583 0.153 Uiso 1 1 calc R
H6C H 0.4665 0.8029 0.6651 0.153 Uiso 1 1 calc R

loop_
_atom_site_aniso_label
_atom_site_aniso_U_11
_atom_site_aniso_U_22
_atom_site_aniso_U_33
_atom_site_aniso_U_23
_atom_site_aniso_U_13
_atom_site_aniso_U_12
Ru1 0.0370(3) 0.0182(2) 0.0333(3) -0.0023(3) 0.0088(4) -0.0034(3)
C10 0.028(5) 0.040(5) 0.050(6) 0.001(4) 0.013(4) -0.004(4)
C30 0.031(5) 0.040(4) 0.042(4) -0.005(4) 0.009(3) -0.006(4)
C20 0.049(6) 0.028(4) 0.044(5) -0.001(4) 0.028(5) 0.007(4)
C50 0.045(5) 0.013(4) 0.048(5) -0.004(3) 0.017(5) 0.000(3)
C40 0.041(5) 0.037(4) 0.035(5) -0.006(4) 0.003(4) 0.003(4)
P1 0.0525(17) 0.0529(15) 0.0482(14) 0.0018(11) -0.0060(15) 0.0097(15)
F4 0.048(5) 0.086(5) 0.135(7) 0.037(5) 0.002(4) 0.018(4)
F5 0.090(5) 0.077(4) 0.092(5) 0.024(4) 0.005(5) -0.008(5)
C500 0.048(6) 0.039(5) 0.065(7) -0.001(5) 0.010(6) -0.007(4)
F1 0.107(6) 0.128(7) 0.080(5) -0.037(4) -0.018(5) 0.006(6)
F3 0.070(5) 0.094(6) 0.125(7) 0.033(5) 0.014(5) 0.000(4)
F2 0.079(5) 0.114(6) 0.073(5) 0.003(4) -0.016(4) 0.041(5)
C200 0.088(9) 0.021(4) 0.085(8) -0.015(4) 0.029(7) -0.009(5)
F6 0.079(7) 0.149(8) 0.114(6) -0.067(6) -0.001(5) -0.021(6)
C400 0.052(7) 0.050(6) 0.059(6) 0.026(5) 0.015(5) -0.004(5)
C2 0.100(10) 0.040(6) 0.073(8) -0.016(6) 0.055(7) -0.028(7)
C300 0.061(7) 0.067(8) 0.059(6) -0.018(6) 0.008(5) -0.017(6)
C1 0.047(6) 0.036(5) 0.076(7) -0.012(6) 0.023(7) -0.006(4)
C3 0.128(13) 0.034(5) 0.079(8) 0.023(5) 0.055(9) 0.026(7)
Cl1 0.0528(16) 0.0450(14) 0.0739(18) -0.0025(13) -0.0034(14) 0.0101(13)
O2 0.061(5) 0.042(4) 0.062(4) -0.023(3) 0.008(4) 0.002(4)
C100 0.072(8) 0.040(6) 0.084(8) 0.022(6) -0.008(7) 0.018(6)
N1 0.030(5) 0.038(4) 0.055(5) -0.018(3) 0.001(3) -0.008(3)
C4 0.043(5) 0.040(5) 0.066(6) -0.008(5) -0.005(6) 0.016(5)
C5 0.077(11) 0.088(10) 0.112(11) -0.055(9) 0.009(9) 0.010(8)
C6 0.076(10) 0.119(12) 0.111(12) -0.064(10) 0.021(9) -0.039(9)

loop_
_atom_type_symbol
_atom_type_description
_atom_type_scat_dispersion_real
_atom_type_scat_dispersion_imag
_atom_type_scat_source
C C 0.0033 0.0016 'International Tables Vol C Tables 4.2.6.8 and 6.1.1.4'
H H 0.0000 0.0000 'International Tables Vol C Tables 4.2.6.8 and 6.1.1.4'
N N 0.0061 0.0033 'International Tables Vol C Tables 4.2.6.8 and 6.1.1.4'
F F 0.0171 0.0103 'International Tables Vol C Tables 4.2.6.8 and 6.1.1.4'
P P 0.1023 0.0942 'International Tables Vol C Tables 4.2.6.8 and 6.1.1.4'
Ru Ru -1.2594 0.8363 'International Tables Vol C Tables 4.2.6.8 and 6.1.1.4'
O O 0.0106 0.0060 'International Tables Vol C Tables 4.2.6.8 and 6.1.1.4'
Cl Cl 0.1484 0.1585 'International Tables Vol C Tables 4.2.6.8 and 6.1.1.4'

loop_
_geom_angle_atom_site_label_1
_geom_angle_atom_site_label_2
_geom_angle_atom_site_label_3
_geom_angle
C2 Ru1 O2 93.1(4)
C2 Ru1 C1 37.2(4)
O2 Ru1 C1 127.9(3)
C2 Ru1 C30 127.0(4)
O2 Ru1 C30 139.9(3)
C1 Ru1 C30 91.1(4)
C2 Ru1 C20 110.1(4)
O2 Ru1 C20 135.8(3)
C1 Ru1 C20 87.9(4)
C30 Ru1 C20 38.4(3)
C2 Ru1 C3 40.3(5)
O2 Ru1 C3 81.1(4)
C1 Ru1 C3 67.8(5)
C30 Ru1 C3 128.9(4)
C20 Ru1 C3 92.7(4)
C2 Ru1 C40 164.1(4)
O2 Ru1 C40 101.7(3)
C1 Ru1 C40 126.9(4)
C30 Ru1 C40 38.4(3)
C20 Ru1 C40 62.8(3)
C3 Ru1 C40 147.9(4)
C2 Ru1 C10 123.0(5)
O2 Ru1 C10 98.2(3)
C1 Ru1 C10 119.5(3)
C30 Ru1 C10 63.3(3)
C20 Ru1 C10 37.6(3)
C3 Ru1 C10 86.8(4)
C40 Ru1 C10 61.1(3)
C2 Ru1 C50 156.1(5)
O2 Ru1 C50 82.2(3)
C1 Ru1 C50 148.7(3)
C30 Ru1 C50 61.8(3)
C20 Ru1 C50 61.3(3)
C3 Ru1 C50 115.9(5)
C40 Ru1 C50 35.3(3)
C10 Ru1 C50 36.1(3)
C2 Ru1 Cl1 88.5(4)
O2 Ru1 Cl1 83.5(2)
C1 Ru1 Cl1 81.7(3)
C30 Ru1 Cl1 95.0(2)
C20 Ru1 Cl1 132.2(3)
C3 Ru1 Cl1 124.7(3)
C40 Ru1 Cl1 87.2(2)
C10 Ru1 Cl1 148.1(2)
C50 Ru1 Cl1 114.0(2)
C50 C10 C20 106.4(8)
C50 C10 C100 127.5(9)
C20 C10 C100 125.8(9)
C50 C10 Ru1 72.8(5)
C20 C10 Ru1 68.2(5)
C100 C10 Ru1 128.2(7)
C20 C30 C40 106.2(7)
C20 C30 C300 129.4(9)
C40 C30 C300 123.8(9)
C20 C30 Ru1 71.1(5)
C40 C30 Ru1 73.8(5)
C300 C30 Ru1 127.3(6)
C30 C20 C10 108.6(7)
C30 C20 C200 123.7(9)
C10 C20 C200 126.9(9)
C30 C20 Ru1 70.4(5)
C10 C20 Ru1 74.2(5)
C200 C20 Ru1 129.2(7)
C40 C50 C10 110.9(8)
C40 C50 C500 127.5(8)
C10 C50 C500 121.6(9)
C40 C50 Ru1 71.1(5)
C10 C50 Ru1 71.0(5)
C500 C50 Ru1 127.3(6)
C50 C40 C30 107.9(7)
C50 C40 C400 127.9(8)
C30 C40 C400 124.2(8)
C50 C40 Ru1 73.6(5)
C30 C40 Ru1 67.8(5)
C400 C40 Ru1 126.5(6)
F6 P1 F5 89.4(5)
F6 P1 F1 179.9(6)
F5 P1 F1 90.6(5)
F6 P1 F2 90.4(5)
F5 P1 F2 91.3(4)
F1 P1 F2 89.5(5)
F6 P1 F4 90.1(5)
F5 P1 F4 90.2(4)
F1 P1 F4 90.0(5)
F2 P1 F4 178.5(5)
F6 P1 F3 90.9(5)
F5 P1 F3 179.4(5)
F1 P1 F3 89.1(5)
F2 P1 F3 89.2(4)
F4 P1 F3 89.3(4)
C50 C500 H50A 109.5
C50 C500 H50B 109.5
H50A C500 H50B 109.5
C50 C500 H50C 109.5
H50A C500 H50C 109.5
H50B C500 H50C 109.5
C20 C200 H20A 109.5
C20 C200 H20B 109.5
H20A C200 H20B 109.5
C20 C200 H20C 109.5
H20A C200 H20C 109.5
H20B C200 H20C 109.5
C40 C400 H40A 109.5
C40 C400 H40B 109.5
H40A C400 H40B 109.5
C40 C400 H40C 109.5
H40A C400 H40C 109.5
H40B C400 H40C 109.5
C1 C2 C3 116.9(11)
C1 C2 Ru1 72.7(6)
C3 C2 Ru1 73.3(6)
C1 C2 H2A 121.5
C3 C2 H2A 121.5
Ru1 C2 H2A 121.5
C30 C300 H30A 109.5
C30 C300 H30B 109.5
H30A C300 H30B 109.5
C30 C300 H30C 109.5
H30A C300 H30C 109.5
H30B C300 H30C 109.5
C2 C1 Ru1 70.2(6)
C2 C1 H1A 116.6
Ru1 C1 H1A 116.6
C2 C1 H1B 116.6
Ru1 C1 H1B 116.6
H1A C1 H1B 113.6
C2 C3 Ru1 66.4(6)
C2 C3 H3A 117.1
Ru1 C3 H3A 117.1
C2 C3 H3B 117.1
Ru1 C3 H3B 117.1
H3A C3 H3B 114.1
C4 O2 Ru1 132.9(8)
C10 C100 H10A 109.5
C10 C100 H10B 109.5
H10A C100 H10B 109.5
C10 C100 H10C 109.5
H10A C100 H10C 109.5
H10B C100 H10C 109.5
C4 N1 C5 125.5(9)
C4 N1 C6 117.2(9)
C5 N1 C6 116.8(9)
O2 C4 N1 128.6(11)
O2 C4 H4 115.7
N1 C4 H4 115.7
N1 C5 H5A 109.5
N1 C5 H5B 109.5
H5A C5 H5B 109.5
N1 C5 H5C 109.5
H5A C5 H5C 109.5
H5B C5 H5C 109.5
N1 C6 H6A 109.5
N1 C6 H6B 109.5
H6A C6 H6B 109.5
N1 C6 H6C 109.5
H6A C6 H6C 109.5
H6B C6 H6C 109.5

loop_
_geom_bond_atom_site_label_1
_geom_bond_atom_site_label_2
_geom_bond_distance
Ru1 C2 2.119(10)
Ru1 O2 2.128(6)
Ru1 C1 2.150(9)
Ru1 C30 2.174(8)
Ru1 C20 2.183(8)
Ru1 C3 2.216(10)
Ru1 C40 2.255(9)
Ru1 C10 2.263(9)
Ru1 C50 2.286(9)
Ru1 Cl1 2.401(3)
C10 C50 1.411(12)
C10 C20 1.436(13)
C10 C100 1.500(13)
C30 C20 1.433(12)
C30 C40 1.458(12)
C30 C300 1.489(13)
C20 C200 1.532(11)
C50 C40 1.378(13)
C50 C500 1.488(12)
C40 C400 1.511(12)
P1 F6 1.560(8)
P1 F5 1.566(8)
P1 F1 1.567(7)
P1 F2 1.576(7)
P1 F4 1.585(7)
P1 F3 1.587(8)
C500 H50A 0.9800
C500 H50B 0.9800
C500 H50C 0.9800
C200 H20A 0.9800
C200 H20B 0.9800
C200 H20C 0.9800
C400 H40A 0.9800
C400 H40B 0.9800
C400 H40C 0.9800
C2 C1 1.361(15)
C2 C3 1.496(18)
C2 H2A 1.0000
C300 H30A 0.9800
C300 H30B 0.9800
C300 H30C 0.9800
C1 H1A 0.9900
C1 H1B 0.9900
C3 H3A 0.9900
C3 H3B 0.9900
O2 C4 1.173(11)
C100 H10A 0.9800
C100 H10B 0.9800
C100 H10C 0.9800
N1 C4 1.299(11)
N1 C5 1.433(13)
N1 C6 1.469(15)
C4 H4 0.9500
C5 H5A 0.9800
C5 H5B 0.9800
C5 H5C 0.9800
C6 H6A 0.9800
C6 H6B 0.9800
C6 H6C 0.9800

loop_
_geom_torsion_atom_site_label_1
_geom_torsion_atom_site_label_2
_geom_torsion_atom_site_label_3
_geom_torsion_atom_site_label_4
_geom_torsion
C2 Ru1 C10 C50 -163.6(6)
O2 Ru1 C10 C50 -64.4(6)
C1 Ru1 C10 C50 152.9(6)
C30 Ru1 C10 C50 78.0(6)
C20 Ru1 C10 C50 116.3(8)
C3 Ru1 C10 C50 -145.0(7)
C40 Ru1 C10 C50 34.4(5)
Cl1 Ru1 C10 C50 26.4(8)
C2 Ru1 C10 C20 80.2(7)
O2 Ru1 C10 C20 179.3(5)
C1 Ru1 C10 C20 36.6(6)
C30 Ru1 C10 C20 -38.3(5)
C3 Ru1 C10 C20 98.7(6)
C40 Ru1 C10 C20 -81.9(5)
C50 Ru1 C10 C20 -116.3(8)
Cl1 Ru1 C10 C20 -89.9(6)
C2 Ru1 C10 C100 -39.0(10)
O2 Ru1 C10 C100 60.1(9)
C1 Ru1 C10 C100 -82.6(9)
C30 Ru1 C10 C100 -157.5(10)
C20 Ru1 C10 C100 -119.2(11)
C3 Ru1 C10 C100 -20.5(9)
C40 Ru1 C10 C100 158.9(10)
C50 Ru1 C10 C100 124.5(11)
Cl1 Ru1 C10 C100 150.9(7)
C2 Ru1 C30 C20 -75.1(8)
O2 Ru1 C30 C20 107.2(6)
C1 Ru1 C30 C20 -85.3(6)
C3 Ru1 C30 C20 -23.4(8)
C40 Ru1 C30 C20 113.9(7)
C10 Ru1 C30 C20 37.6(5)
C50 Ru1 C30 C20 78.4(5)
Cl1 Ru1 C30 C20 -167.0(5)
C2 Ru1 C30 C40 171.0(6)
O2 Ru1 C30 C40 -6.7(7)
C1 Ru1 C30 C40 160.8(5)
C20 Ru1 C30 C40 -113.9(7)
C3 Ru1 C30 C40 -137.3(7)
C10 Ru1 C30 C40 -76.4(5)
C50 Ru1 C30 C40 -35.5(4)
Cl1 Ru1 C30 C40 79.1(5)
C2 Ru1 C30 C300 50.6(11)
O2 Ru1 C30 C300 -127.2(8)
C1 Ru1 C30 C300 40.4(10)
C20 Ru1 C30 C300 125.7(11)
C3 Ru1 C30 C300 102.3(10)
C40 Ru1 C30 C300 -120.4(11)
C10 Ru1 C30 C300 163.2(10)
C50 Ru1 C30 C300 -155.9(10)
Cl1 Ru1 C30 C300 -41.3(9)
C40 C30 C20 C10 1.2(9)
C300 C30 C20 C10 171.9(9)
Ru1 C30 C20 C10 -64.9(6)
C40 C30 C20 C200 -169.2(8)
C300 C30 C20 C200 1.5(15)
Ru1 C30 C20 C200 124.7(9)
C40 C30 C20 Ru1 66.1(6)
C300 C30 C20 Ru1 -123.2(9)
C50 C10 C20 C30 -0.8(9)
C100 C10 C20 C30 -175.3(9)
Ru1 C10 C20 C30 62.5(6)
C50 C10 C20 C200 169.2(9)
C100 C10 C20 C200 -5.3(15)
Ru1 C10 C20 C200 -127.5(9)
C50 C10 C20 Ru1 -63.3(6)
C100 C10 C20 Ru1 122.2(9)
C2 Ru1 C20 C30 124.7(6)
O2 Ru1 C20 C30 -117.9(6)
C1 Ru1 C20 C30 94.4(6)
C3 Ru1 C20 C30 162.0(7)
C40 Ru1 C20 C30 -39.7(5)
C10 Ru1 C20 C30 -116.9(7)
C50 Ru1 C20 C30 -79.8(5)
Cl1 Ru1 C20 C30 17.6(6)
C2 Ru1 C20 C10 -118.4(6)
O2 Ru1 C20 C10 -1.0(7)
C1 Ru1 C20 C10 -148.8(6)
C30 Ru1 C20 C10 116.9(7)
C3 Ru1 C20 C10 -81.1(6)
C40 Ru1 C20 C10 77.2(5)
C50 Ru1 C20 C10 37.1(5)
Cl1 Ru1 C20 C10 134.5(5)
C2 Ru1 C20 C200 6.7(11)
O2 Ru1 C20 C200 124.0(9)
C1 Ru1 C20 C200 -23.7(10)
C30 Ru1 C20 C200 -118.0(12)
C3 Ru1 C20 C200 44.0(11)
C40 Ru1 C20 C200 -157.7(11)
C10 Ru1 C20 C200 125.1(12)
C50 Ru1 C20 C200 162.1(11)
Cl1 Ru1 C20 C200 -100.5(9)
C20 C10 C50 C40 0.1(10)
C100 C10 C50 C40 174.5(9)
Ru1 C10 C50 C40 -60.1(6)
C20 C10 C50 C500 -177.0(8)
C100 C10 C50 C500 -2.6(15)
Ru1 C10 C50 C500 122.8(8)
C20 C10 C50 Ru1 60.2(6)
C100 C10 C50 Ru1 -125.4(10)
C2 Ru1 C50 C40 157.0(8)
O2 Ru1 C50 C40 -123.2(5)
C1 Ru1 C50 C40 71.3(9)
C30 Ru1 C50 C40 38.6(5)
C20 Ru1 C50 C40 82.5(5)
C3 Ru1 C50 C40 160.6(6)
C10 Ru1 C50 C40 121.1(8)
Cl1 Ru1 C50 C40 -44.0(5)
C2 Ru1 C50 C10 35.9(11)
O2 Ru1 C50 C10 115.7(6)
C1 Ru1 C50 C10 -49.9(10)
C30 Ru1 C50 C10 -82.6(6)
C20 Ru1 C50 C10 -38.6(5)
C3 Ru1 C50 C10 39.5(7)
C40 Ru1 C50 C10 -121.1(8)
Cl1 Ru1 C50 C10 -165.1(5)
C2 Ru1 C50 C500 -79.8(11)
O2 Ru1 C50 C500 0.0(8)
C1 Ru1 C50 C500 -165.6(8)
C30 Ru1 C50 C500 161.7(9)
C20 Ru1 C50 C500 -154.3(9)
C3 Ru1 C50 C500 -76.2(9)
C40 Ru1 C50 C500 123.2(10)
C10 Ru1 C50 C500 -115.7(10)
Cl1 Ru1 C50 C500 79.2(8)
C10 C50 C40 C30 0.7(10)
C500 C50 C40 C30 177.6(8)
Ru1 C50 C40 C30 -59.4(6)
C10 C50 C40 C400 -176.1(9)
C500 C50 C40 C400 0.8(15)
Ru1 C50 C40 C400 123.8(9)
C10 C50 C40 Ru1 60.1(6)
C500 C50 C40 Ru1 -123.0(9)
C20 C30 C40 C50 -1.1(10)
C300 C30 C40 C50 -172.5(8)
Ru1 C30 C40 C50 63.1(6)
C20 C30 C40 C400 175.8(8)
C300 C30 C40 C400 4.4(14)
Ru1 C30 C40 C400 -119.9(9)
C20 C30 C40 Ru1 -64.3(6)
C300 C30 C40 Ru1 124.4(9)
C2 Ru1 C40 C50 -144.8(15)
O2 Ru1 C40 C50 57.8(5)
C1 Ru1 C40 C50 -142.0(5)
C30 Ru1 C40 C50 -117.8(7)
C20 Ru1 C40 C50 -78.0(5)
C3 Ru1 C40 C50 -34.1(11)
C10 Ru1 C40 C50 -35.2(5)
Cl1 Ru1 C40 C50 140.5(4)
C2 Ru1 C40 C30 -27.1(17)
O2 Ru1 C40 C30 175.6(5)
C1 Ru1 C40 C30 -24.3(7)
C20 Ru1 C40 C30 39.7(5)
C3 Ru1 C40 C30 83.7(10)
C10 Ru1 C40 C30 82.6(5)
C50 Ru1 C40 C30 117.8(7)
Cl1 Ru1 C40 C30 -101.7(5)
C2 Ru1 C40 C400 89.9(17)
O2 Ru1 C40 C400 -67.5(8)
C1 Ru1 C40 C400 92.7(9)
C30 Ru1 C40 C400 116.9(10)
C20 Ru1 C40 C400 156.6(9)
C3 Ru1 C40 C400 -159.4(9)
C10 Ru1 C40 C400 -160.5(9)
C50 Ru1 C40 C400 -125.3(10)
Cl1 Ru1 C40 C400 15.2(8)
O2 Ru1 C2 C1 161.5(7)
C30 Ru1 C2 C1 -17.0(10)
C20 Ru1 C2 C1 -56.8(8)
C3 Ru1 C2 C1 -126.0(10)
C40 Ru1 C2 C1 4(2)
C10 Ru1 C2 C1 -96.6(8)
C50 Ru1 C2 C1 -121.0(10)
Cl1 Ru1 C2 C1 78.2(7)
O2 Ru1 C2 C3 -72.4(7)
C1 Ru1 C2 C3 126.0(10)
C30 Ru1 C2 C3 109.0(7)
C20 Ru1 C2 C3 69.3(7)
C40 Ru1 C2 C3 129.7(15)
C10 Ru1 C2 C3 29.4(8)
C50 Ru1 C2 C3 5.1(13)
Cl1 Ru1 C2 C3 -155.8(6)
C3 C2 C1 Ru1 -60.3(8)
O2 Ru1 C1 C2 -23.7(9)
C30 Ru1 C1 C2 166.5(8)
C20 Ru1 C1 C2 128.2(8)
C3 Ru1 C1 C2 34.4(7)
C40 Ru1 C1 C2 -178.7(7)
C10 Ru1 C1 C2 106.9(8)
C50 Ru1 C1 C2 138.1(8)
Cl1 Ru1 C1 C2 -98.6(7)
C1 C2 C3 Ru1 60.0(8)
O2 Ru1 C3 C2 105.5(6)
C1 Ru1 C3 C2 -31.8(6)
C30 Ru1 C3 C2 -104.2(6)
C20 Ru1 C3 C2 -118.5(7)
C40 Ru1 C3 C2 -156.6(7)
C10 Ru1 C3 C2 -155.6(7)
C50 Ru1 C3 C2 -177.7(6)
Cl1 Ru1 C3 C2 29.9(8)
C2 Ru1 O2 C4 -52.2(10)
C1 Ru1 O2 C4 -38.1(11)
C30 Ru1 O2 C4 126.0(9)
C20 Ru1 O2 C4 -175.5(9)
C3 Ru1 O2 C4 -90.8(10)
C40 Ru1 O2 C4 121.7(9)
C10 Ru1 O2 C4 -176.2(9)
C50 Ru1 O2 C4 151.3(10)
Cl1 Ru1 O2 C4 36.0(9)
Ru1 O2 C4 N1 -163.1(7)
C5 N1 C4 O2 -175.2(12)
C6 N1 C4 O2 -3.7(17)
